data_1004147
loop_
_publ_author_name
'Mentre, O'
'Huve, M'
'Abraham, F'

_publ_section_title
;
Bidimensional cationic ordering and thermal dependence in $-beta- Pb(x)
V2 O5 bronzes
;
_journal_coden_ASTM JSSCBI
_journal_name_full 'Journal of Solid State Chemistry'
_journal_page_first 186
_journal_page_last 196
_journal_paper_doi 10.1006/jssc.1999.8241
_journal_volume 145
_journal_year 1999
_chemical_formula_structural 'Pb0.3 V2 O5'
_chemical_formula_sum 'O5 Pb0.3 V2'
_chemical_name_systematic 'Lead vanadium oxide (0.3/2/5) - $-beta'
_space_group_IT_number 12
_symmetry_cell_setting monoclinic
_symmetry_Int_Tables_number 12
_symmetry_space_group_name_Hall '-C 2y'
_symmetry_space_group_name_H-M 'C 1 2/m 1'
_cell_angle_alpha 90
_cell_angle_beta 109.29(1)
_cell_angle_gamma 90
_cell_formula_units_Z 6
_cell_length_a 15.478(10)
_cell_length_b 3.644(5)
_cell_length_c 10.123(6)
_cell_volume 538.9
_refine_ls_R_factor_all 0.047
_cod_original_formula_sum 'O5 Pb.3 V2'
_cod_database_code 1004147

loop_
_symmetry_equiv_pos_as_xyz
x,y,z
x,-y,z
-x,-y,-z
-x,y,-z
1/2+x,1/2+y,z
1/2+x,1/2-y,z
1/2-x,1/2-y,-z
1/2-x,1/2+y,-z

loop_
_atom_site_label
_atom_site_type_symbol
_atom_site_symmetry_multiplicity
_atom_site_Wyckoff_symbol
_atom_site_fract_x
_atom_site_fract_y
_atom_site_fract_z
_atom_site_occupancy
_atom_site_attached_hydrogens
_atom_site_calc_flag
Pb1 Pb2+ 4 i 0.00433(4) 0. 0.39454(6) 0.451(2) 0 d
V1 V5+ 4 i 0.33531(7) 0. 0.0982(1) 1. 0 d
V2 V5+ 4 i 0.11721(8) 0. 0.1157(1) 1. 0 d
V3 V5+ 4 i 0.28448(7) 0. 0.4081(1) 1. 0 d
O1 O2- 2 a 0. 0. 0. 1. 0 d
O2 O2- 4 i 0.8133(3) 0. 0.0504(4) 1. 0 d
O3 O2- 4 i 0.6337(3) 0. 0.0776(4) 1. 0 d
O4 O2- 4 i 0.4351(3) 0. 0.2161(4) 1. 0 d
O5 O2- 4 i 0.2629(3) 0. 0.2219(4) 1. 0 d
O6 O2- 4 i 0.1096(3) 0. 0.2728(5) 1. 0 d
O7 O2- 4 i 0.7564(3) 0. 0.4245(5) 1. 0 d
O8 O2- 4 i 0.3944(3) 0. 0.4699(5) 1. 0 d

loop_
_atom_type_symbol
_atom_type_oxidation_number
Pb2+ 2.000
V5+ 4.700
O2- -2.000
